data_7121662
loop_
_publ_author_name
'Rota Martir, Diego'
'Cordes, David B.'
'Slawin, Alexandra M. Z.'
'Escudero, Daniel'
'Jacquemin, Denis'
'Warriner, Stuart L.'
'Zysman-Colman, Eli'

_publ_section_title
;
 A luminescent [Pd<sub>4</sub>Ru<sub>8</sub>]<sup>24+</sup> supramolecular
 cage.
;
_journal_issue 47
_journal_name_full 'Chemical communications (Cambridge, England)'
_journal_page_first 6016
_journal_page_last 6019
_journal_paper_doi 10.1039/c8cc02104j
_journal_volume 54
_journal_year 2018
_chemical_formula_moiety 'C448 H496 N64 Pd4 Ru8, 24(P F6)'
_chemical_formula_sum 'C448 H496 F144 N64 P24 Pd4 Ru8'
_chemical_formula_weight 11490.58
_space_group_crystal_system tetragonal
_space_group_IT_number 128
_space_group_name_Hall '-P 4 2n'
_space_group_name_H-M_alt 'P 4/m n c'
_symmetry_space_group_name_Hall '-P 4 2n'
_symmetry_space_group_name_H-M 'P 4/m n c'
_atom_sites_solution_hydrogens geom
_atom_sites_solution_primary direct
_atom_sites_solution_secondary difmap
_audit_creation_date 2018-01-08
_audit_creation_method 'by CrystalStructure 4.2'
_audit_update_record
;
2018-03-09 deposited with the CCDC.
2018-05-14 downloaded from the CCDC.
;
_cell_angle_alpha 90.0000
_cell_angle_beta 90.0000
_cell_angle_gamma 90.0000
_cell_formula_units_Z 2
_cell_length_a 26.7344(7)
_cell_length_b 26.7344(7)
_cell_length_c 51.852(2)
_cell_measurement_reflns_used 8900
_cell_measurement_temperature 173
_cell_measurement_theta_max 65.26
_cell_measurement_theta_min 2.32
_cell_volume 37060(2)
_computing_cell_refinement 'CrysAlisPro 1.171.38.43i (Rigaku OD, 2015)'
_computing_data_collection 'CrysAlisPro 1.171.38.43i (Rigaku OD, 2015)'
_computing_data_reduction 'CrysAlisPro 1.171.38.43i (Rigaku OD, 2015)'
_computing_molecular_graphics 'CrystalStructure 4.2'
_computing_publication_material 'CrystalStructure 4.2 (Rigaku, 2015)'
_computing_structure_refinement 'SHELXL Version 2016/6 (Sheldrick, 2008)'
_computing_structure_solution 'SHELXT Version 2014/5 (Sheldrick, 2014)'
_diffrn_ambient_temperature 173
_diffrn_detector_area_resol_mean 5.811
_diffrn_measured_fraction_theta_full 0.999
_diffrn_measured_fraction_theta_max 0.960
_diffrn_measurement_device_type 'Rigaku XtaLAB P100'
_diffrn_measurement_method \w
_diffrn_radiation_type 'Cu K\a'
_diffrn_radiation_wavelength 1.54187
_diffrn_reflns_av_R_equivalents 0.5638
_diffrn_reflns_Laue_measured_fraction_full 0.999
_diffrn_reflns_Laue_measured_fraction_max 0.960
_diffrn_reflns_limit_h_max 32
_diffrn_reflns_limit_h_min -31
_diffrn_reflns_limit_k_max 18
_diffrn_reflns_limit_k_min -32
_diffrn_reflns_limit_l_max 61
_diffrn_reflns_limit_l_min -62
_diffrn_reflns_number 370005
_diffrn_reflns_point_group_measured_fraction_full 0.999
_diffrn_reflns_point_group_measured_fraction_max 0.960
_diffrn_reflns_theta_full 67.687
_diffrn_reflns_theta_max 71.789
_diffrn_reflns_theta_min 2.337
_diffrn_standards_number 0
_exptl_absorpt_coefficient_mu 3.203
_exptl_absorpt_correction_T_max 0.968
_exptl_absorpt_correction_T_min 0.375
_exptl_absorpt_correction_type multi-scan
_exptl_absorpt_process_details
;
CrysAlisPro 1.171.38.43i (Rigaku Oxford Diffraction, 2015)
Empirical absorption correction using spherical harmonics,
 implemented in SCALE3 ABSPACK scaling algorithm.
;
_exptl_crystal_colour red
_exptl_crystal_density_diffrn 1.030
_exptl_crystal_density_method 'not measured'
_exptl_crystal_description plate
_exptl_crystal_F_000 11648.00
_exptl_crystal_preparation Luminescent
_exptl_crystal_recrystallization_method 'Re-crystallisation from solvent: DMSO/Ethyl acetate/diethyl ether'
_exptl_crystal_size_max 0.090
_exptl_crystal_size_mid 0.070
_exptl_crystal_size_min 0.010
_refine_diff_density_max 0.53
_refine_diff_density_min -0.44
_refine_ls_extinction_coef 0.000040(10)
_refine_ls_extinction_method SHELXL
_refine_ls_goodness_of_fit_ref 1.260
_refine_ls_hydrogen_treatment constr
_refine_ls_number_parameters 597
_refine_ls_number_reflns 17657
_refine_ls_number_restraints 1025
_refine_ls_R_factor_all 0.2856
_refine_ls_R_factor_gt 0.1203
_refine_ls_shift/su_max 0.001
_refine_ls_structure_factor_coef Fsqd
_refine_ls_weighting_details 'w = 1/[\s^2^(Fo^2^)+(0.1000P)^2^] where P=(Fo^2^+2Fc^2^)/3'
_refine_ls_weighting_scheme calc
_refine_ls_wR_factor_gt 0.2993
_refine_ls_wR_factor_ref 0.3675
_reflns_Friedel_coverage 0.000
_reflns_number_gt 3567
_reflns_number_total 17665
_reflns_threshold_expression F^2^>2.0\s(F^2^)
_cod_data_source_file c8cc02104j2.cif
_cod_data_source_block RuPd
_cod_depositor_comments 'Adding full bibliography for 7121661--7121662.cif.'
_cod_database_code 7121662

loop_
_space_group_symop_id
_space_group_symop_operation_xyz
1 +X,+Y,+Z
2 -X,-Y,+Z
3 1/2+X,1/2-Y,1/2+Z
4 1/2-X,1/2+Y,1/2+Z
5 -Y,+X,+Z
6 +Y,-X,+Z
7 1/2+Y,1/2+X,1/2+Z
8 1/2-Y,1/2-X,1/2+Z
9 -X,-Y,-Z
10 +X,+Y,-Z
11 -1/2-X,-1/2+Y,-1/2-Z
12 -1/2+X,-1/2-Y,-1/2-Z
13 +Y,-X,-Z
14 -Y,+X,-Z
15 -1/2-Y,-1/2-X,-1/2-Z
16 -1/2+Y,-1/2+X,-1/2-Z

loop_
_atom_site_label
_atom_site_type_symbol
_atom_site_fract_x
_atom_site_fract_y
_atom_site_fract_z
_atom_site_U_iso_or_equiv
_atom_site_adp_type
_atom_site_occupancy
_atom_site_site_symmetry_order
_atom_site_calc_flag
_atom_site_refinement_flags_posn
_atom_site_refinement_flags_adp
_atom_site_refinement_flags_occupancy
Pd1 Pd 0.32241(5) 0.06948(5) 0.500000 0.1376(6) Uani 1 2 d S TU P
Ru1 Ru 0.23274(5) 0.36103(5) 0.64482(3) 0.1952(7) Uani 1 1 d D U .
P71 P 0.1546(5) 0.2391(5) 0.500000 0.320(6) Uani 1 2 d DS TU P
F71 F 0.0990(6) 0.2279(7) 0.500000 0.365(9) Uani 1 2 d DS TU P
F72 F 0.1552(5) 0.2389(6) 0.5321(3) 0.429(10) Uani 1 1 d D U .
F73 F 0.1415(8) 0.2981(6) 0.500000 0.450(12) Uani 1 2 d DS TU P
F74 F 0.1675(6) 0.1828(6) 0.500000 0.353(9) Uani 1 2 d DS TU P
F75 F 0.2097(6) 0.2524(8) 0.500000 0.463(12) Uani 1 2 d DS TU P
N1 N 0.2972(5) 0.3621(5) 0.6670(3) 0.175(4) Uani 1 1 d D U .
N41 N 0.1750(5) 0.3580(5) 0.6206(3) 0.188(4) Uani 1 1 d . U .
N48 N 0.2540(5) 0.3068(4) 0.6208(2) 0.156(3) Uani 1 1 d . U .
N56 N 0.3089(5) 0.1195(3) 0.52737(18) 0.129(3) Uani 1 1 d . U .
N62 N -0.0157(3) 0.3342(5) 0.52706(19) 0.139(3) Uani 1 1 d . U .
C2 C 0.3382(8) 0.3941(6) 0.6614(3) 0.163(5) Uani 1 1 d . U .
C3 C 0.3771(7) 0.3920(6) 0.6753(3) 0.171(5) Uani 1 1 d . U .
H3 H 0.402423 0.415719 0.671190 0.205 Uiso 1 1 calc R U .
C4 C 0.3881(5) 0.3605(6) 0.6954(3) 0.177(5) Uani 1 1 d D U .
C5 C 0.3436(7) 0.3319(6) 0.7005(3) 0.172(5) Uani 1 1 d . U .
H5 H 0.343944 0.310841 0.715250 0.207 Uiso 1 1 calc R U .
C6 C 0.3014(7) 0.3324(6) 0.6863(3) 0.182(5) Uani 1 1 d . U .
H6 H 0.274560 0.310572 0.690581 0.218 Uiso 1 1 calc R U .
C7 C 0.3183(4) 0.4215(4) 0.63702(19) 0.244(6) Uani 1 1 d G U .
N8 N 0.2738(4) 0.4087(3) 0.6248(2) 0.216(5) Uani 1 1 d DG U .
C9 C 0.2592(4) 0.4337(4) 0.6025(2) 0.274(8) Uani 1 1 d G U .
H9 H 0.228853 0.424911 0.594174 0.329 Uiso 1 1 calc R U .
C10 C 0.2891(5) 0.4715(5) 0.5925(2) 0.302(8) Uani 1 1 d DG U .
H10 H 0.279147 0.488586 0.577253 0.363 Uiso 1 1 calc R U .
C11 C 0.3336(5) 0.4843(4) 0.6047(2) 0.318(8) Uani 1 1 d DG U .
C12 C 0.3482(4) 0.4593(5) 0.6270(2) 0.295(8) Uani 1 1 d DG U .
H12 H 0.378547 0.468121 0.635321 0.354 Uiso 1 1 calc R U .
C13 C 0.3592(7) 0.5333(6) 0.5955(3) 0.414(13) Uani 1 1 d D U .
C14 C 0.3885(8) 0.5601(8) 0.6137(4) 0.430(15) Uani 1 1 d D U .
H14A H 0.369326 0.564557 0.629626 0.645 Uiso 1 1 calc R U .
H14B H 0.419106 0.541251 0.617403 0.645 Uiso 1 1 calc R U .
H14C H 0.397249 0.592851 0.606551 0.645 Uiso 1 1 calc R U .
C15 C 0.3845(8) 0.5237(8) 0.5698(4) 0.432(14) Uani 1 1 d D U .
H15A H 0.361711 0.505074 0.558518 0.648 Uiso 1 1 calc R U .
H15B H 0.393152 0.555636 0.561705 0.648 Uiso 1 1 calc R U .
H15C H 0.415009 0.504036 0.572557 0.648 Uiso 1 1 calc R U .
C16 C 0.3119(8) 0.5685(7) 0.5888(5) 0.478(16) Uani 1 1 d D U .
H16A H 0.290400 0.551519 0.576247 0.717 Uiso 1 1 calc R U .
H16B H 0.292837 0.575181 0.604569 0.717 Uiso 1 1 calc R U .
H16C H 0.323786 0.600149 0.581499 0.717 Uiso 1 1 calc R U .
C17 C 0.4399(6) 0.3574(7) 0.7076(3) 0.247(8) Uani 1 1 d D U .
C18 C 0.4420(6) 0.3136(7) 0.7271(4) 0.346(12) Uani 1 1 d D U .
H18A H 0.415635 0.317838 0.740057 0.519 Uiso 1 1 calc R U .
H18B H 0.437070 0.281928 0.717975 0.519 Uiso 1 1 calc R U .
H18C H 0.474718 0.313370 0.735666 0.519 Uiso 1 1 calc R U .
C19 C 0.4472(6) 0.4075(6) 0.7215(4) 0.327(11) Uani 1 1 d D U .
H19A H 0.420179 0.412378 0.733992 0.491 Uiso 1 1 calc R U .
H19B H 0.446599 0.434714 0.708806 0.491 Uiso 1 1 calc R U .
H19C H 0.479436 0.407435 0.730441 0.491 Uiso 1 1 calc R U .
C20 C 0.4811(5) 0.3471(7) 0.6892(3) 0.260(8) Uani 1 1 d D U .
H20A H 0.512953 0.345686 0.698539 0.389 Uiso 1 1 calc R U .
H20B H 0.475109 0.314963 0.680625 0.389 Uiso 1 1 calc R U .
H20C H 0.482518 0.373754 0.676248 0.389 Uiso 1 1 calc R U .
N21 N 0.1849(4) 0.3158(6) 0.6702(2) 0.239(5) Uani 1 1 d DG U .
C22 C 0.1584(6) 0.3400(4) 0.6895(3) 0.276(7) Uani 1 1 d G U .
C23 C 0.1310(5) 0.3124(7) 0.7074(2) 0.280(7) Uani 1 1 d G U .
H23 H 0.112894 0.328987 0.720584 0.336 Uiso 1 1 calc R U .
C24 C 0.1302(5) 0.2605(6) 0.7058(3) 0.302(8) Uani 1 1 d DG U .
C25 C 0.1568(6) 0.2362(4) 0.6864(3) 0.298(8) Uani 1 1 d G U .
H25 H 0.156230 0.200758 0.685379 0.357 Uiso 1 1 calc R U .
C26 C 0.1841(5) 0.2639(6) 0.6686(2) 0.290(8) Uani 1 1 d G U .
H26 H 0.202248 0.247267 0.655403 0.349 Uiso 1 1 calc R U .
C27 C 0.1680(5) 0.3977(4) 0.6900(3) 0.268(7) Uani 1 1 d G U .
N28 N 0.2003(4) 0.4136(5) 0.6706(2) 0.243(6) Uani 1 1 d DG U .
C29 C 0.2093(4) 0.4644(6) 0.6671(2) 0.241(7) Uani 1 1 d G U .
H29 H 0.231296 0.475232 0.653906 0.290 Uiso 1 1 calc R U .
C30 C 0.1861(5) 0.4992(4) 0.6830(3) 0.269(8) Uani 1 1 d G U .
H30 H 0.192218 0.533897 0.680659 0.323 Uiso 1 1 calc R U .
C31 C 0.1538(5) 0.4833(5) 0.7024(2) 0.300(8) Uani 1 1 d DG U .
C32 C 0.1448(4) 0.4325(6) 0.7059(2) 0.288(7) Uani 1 1 d G U .
H32 H 0.122795 0.421662 0.719128 0.346 Uiso 1 1 calc R U .
C33 C 0.1215(8) 0.5186(7) 0.7175(4) 0.376(11) Uani 1 1 d D U .
C34 C 0.1439(10) 0.5721(7) 0.7146(6) 0.511(19) Uani 1 1 d D U .
H34A H 0.141859 0.582621 0.696512 0.767 Uiso 1 1 calc R U .
H34B H 0.124882 0.595533 0.725350 0.767 Uiso 1 1 calc R U .
H34C H 0.178922 0.571878 0.720107 0.767 Uiso 1 1 calc R U .
C35 C 0.1239(11) 0.5013(10) 0.7449(3) 0.488(17) Uani 1 1 d D U .
H35A H 0.103260 0.523149 0.755660 0.732 Uiso 1 1 calc R U .
H35B H 0.111347 0.466878 0.745995 0.732 Uiso 1 1 calc R U .
H35C H 0.158621 0.502362 0.750870 0.732 Uiso 1 1 calc R U .
C36 C 0.0670(6) 0.5193(10) 0.7084(5) 0.463(17) Uani 1 1 d D U .
H36A H 0.065632 0.530729 0.690401 0.694 Uiso 1 1 calc R U .
H36B H 0.052961 0.485577 0.709582 0.694 Uiso 1 1 calc R U .
H36C H 0.047641 0.542182 0.719240 0.694 Uiso 1 1 calc R U .
C37 C 0.0972(7) 0.2330(7) 0.7253(4) 0.300(10) Uani 1 1 d D U .
C38 C 0.1072(9) 0.2521(8) 0.7524(3) 0.399(14) Uani 1 1 d D U .
H38A H 0.142600 0.247462 0.756565 0.599 Uiso 1 1 calc R U .
H38B H 0.098812 0.287781 0.753294 0.599 Uiso 1 1 calc R U .
H38C H 0.086563 0.233524 0.764700 0.599 Uiso 1 1 calc R U .
C39 C 0.1093(9) 0.1777(6) 0.7254(4) 0.419(13) Uani 1 1 d D U .
H39A H 0.144269 0.172844 0.730502 0.629 Uiso 1 1 calc R U .
H39B H 0.087347 0.160339 0.737549 0.629 Uiso 1 1 calc R U .
H39C H 0.104250 0.164040 0.708003 0.629 Uiso 1 1 calc R U .
C40 C 0.0434(6) 0.2389(9) 0.7174(4) 0.423(15) Uani 1 1 d D U .
H40A H 0.038997 0.225969 0.699808 0.635 Uiso 1 1 calc R U .
H40B H 0.021924 0.220070 0.729233 0.635 Uiso 1 1 calc R U .
H40C H 0.034172 0.274328 0.717828 0.635 Uiso 1 1 calc R U .
C42 C 0.1752(6) 0.3239(5) 0.6004(3) 0.165(5) Uani 1 1 d . U .
C43 C 0.1416(6) 0.3216(5) 0.5811(3) 0.163(5) Uani 1 1 d . U .
H43 H 0.147790 0.301854 0.566166 0.196 Uiso 1 1 calc R U .
C44 C 0.0967(7) 0.3497(6) 0.5836(4) 0.174(5) Uani 1 1 d . U .
C45 C 0.0933(6) 0.3843(6) 0.6038(3) 0.193(5) Uani 1 1 d . U .
H45 H 0.065309 0.405831 0.605626 0.231 Uiso 1 1 calc R U .
C46 C 0.1329(7) 0.3854(6) 0.6211(3) 0.211(6) Uani 1 1 d . U .
H46 H 0.129889 0.408361 0.635007 0.253 Uiso 1 1 calc R U .
C47 C 0.2231(6) 0.2946(5) 0.6005(3) 0.159(4) Uani 1 1 d . U .
C49 C 0.2941(6) 0.2795(5) 0.6206(3) 0.175(5) Uani 1 1 d . U .
H49 H 0.315725 0.284474 0.634924 0.210 Uiso 1 1 calc R U .
C50 C 0.3096(5) 0.2460(5) 0.6038(3) 0.177(5) Uani 1 1 d . U .
H50 H 0.341274 0.230058 0.604965 0.212 Uiso 1 1 calc R U .
C51 C 0.2749(7) 0.2360(5) 0.5839(3) 0.159(4) Uani 1 1 d . U .
C52 C 0.2325(5) 0.2600(5) 0.5810(3) 0.154(4) Uani 1 1 d . U .
H52 H 0.210334 0.254367 0.566941 0.185 Uiso 1 1 calc R U .
C53 C 0.2887(6) 0.1932(6) 0.5646(3) 0.147(4) Uani 1 1 d . U .
C54 C 0.2519(5) 0.1676(5) 0.5517(3) 0.157(4) Uani 1 1 d . U .
H54 H 0.217688 0.175296 0.554508 0.188 Uiso 1 1 calc R U .
C55 C 0.2652(6) 0.1307(5) 0.5346(3) 0.154(4) Uani 1 1 d . U .
H55 H 0.238722 0.111529 0.527454 0.185 Uiso 1 1 calc R U .
C57 C 0.3451(6) 0.1440(5) 0.5388(3) 0.165(5) Uani 1 1 d . U .
H57 H 0.378679 0.136565 0.534227 0.198 Uiso 1 1 calc R U .
C58 C 0.3362(6) 0.1804(6) 0.5571(3) 0.173(5) Uani 1 1 d . U .
H58 H 0.363835 0.196969 0.564808 0.207 Uiso 1 1 calc R U .
C59 C 0.0562(6) 0.3466(7) 0.5635(3) 0.152(4) Uani 1 1 d . U .
C60 C 0.0251(6) 0.3837(7) 0.5567(3) 0.176(5) Uani 1 1 d . U .
H60 H 0.027470 0.414957 0.565284 0.211 Uiso 1 1 calc R U .
C61 C -0.0073(6) 0.3782(6) 0.5390(3) 0.162(5) Uani 1 1 d . U .
H61 H -0.026527 0.406466 0.533890 0.195 Uiso 1 1 calc R U .
C63 C 0.0129(5) 0.2941(5) 0.5361(3) 0.143(4) Uani 1 1 d . U .
H63 H 0.006080 0.261453 0.529804 0.171 Uiso 1 1 calc R U .
C64 C 0.0478(5) 0.3002(6) 0.5524(3) 0.157(4) Uani 1 1 d . U .
H64 H 0.068326 0.272622 0.557077 0.188 Uiso 1 1 calc R U .

loop_
_atom_site_aniso_label
_atom_site_aniso_U_11
_atom_site_aniso_U_22
_atom_site_aniso_U_33
_atom_site_aniso_U_23
_atom_site_aniso_U_13
_atom_site_aniso_U_12
Pd1 0.1556(12) 0.1212(10) 0.1359(12) 0.000 0.000 0.0051(8)
Ru1 0.1975(13) 0.2211(14) 0.1670(12) -0.0709(11) -0.0562(10) 0.0405(10)
P71 0.230(11) 0.376(16) 0.354(15) 0.000 0.000 0.044(11)
F71 0.234(15) 0.39(2) 0.47(3) 0.000 0.000 0.016(16)
F72 0.325(14) 0.59(2) 0.374(17) -0.177(16) -0.126(13) 0.227(14)
F73 0.42(2) 0.39(2) 0.55(3) 0.000 0.000 0.07(2)
F74 0.315(18) 0.289(17) 0.46(2) 0.000 0.000 0.131(15)
F75 0.31(2) 0.48(3) 0.60(3) 0.000 0.000 0.05(2)
N1 0.218(11) 0.185(11) 0.124(9) -0.025(8) -0.042(9) 0.025(9)
N41 0.144(8) 0.235(11) 0.186(10) -0.059(9) -0.062(8) 0.020(8)
N48 0.183(9) 0.166(8) 0.117(7) -0.052(7) -0.032(7) 0.049(7)
N56 0.154(9) 0.121(7) 0.114(7) -0.034(6) -0.004(7) 0.033(6)
N62 0.099(7) 0.185(10) 0.134(8) 0.007(8) 0.002(6) -0.020(7)
C2 0.195(14) 0.160(11) 0.134(11) 0.005(9) -0.025(10) 0.014(10)
C3 0.203(13) 0.156(11) 0.155(13) -0.027(10) -0.017(11) -0.012(10)
C4 0.224(14) 0.193(12) 0.115(11) -0.019(9) -0.010(11) -0.003(12)
C5 0.183(13) 0.208(12) 0.126(11) 0.018(10) -0.001(10) 0.023(11)
C6 0.203(13) 0.215(13) 0.127(12) 0.024(10) -0.033(10) -0.026(11)
C7 0.332(16) 0.229(13) 0.170(12) -0.049(11) -0.057(12) 0.018(13)
N8 0.213(10) 0.258(12) 0.177(11) -0.093(9) -0.102(9) 0.052(9)
C9 0.401(18) 0.241(15) 0.181(14) 0.008(13) -0.107(14) -0.036(14)
C10 0.309(17) 0.372(19) 0.226(15) 0.054(15) -0.106(14) -0.044(15)
C11 0.453(18) 0.328(17) 0.173(14) 0.014(13) -0.070(14) -0.123(15)
C12 0.360(17) 0.310(17) 0.215(15) 0.004(14) -0.076(15) -0.022(15)
C13 0.58(3) 0.45(3) 0.21(2) 0.03(2) -0.06(2) -0.11(3)
C14 0.55(3) 0.47(3) 0.27(2) -0.13(2) 0.01(2) -0.26(3)
C15 0.59(3) 0.34(2) 0.37(3) -0.12(2) 0.02(3) -0.22(2)
C16 0.59(4) 0.48(3) 0.36(3) -0.09(3) -0.14(3) -0.14(3)
C17 0.173(15) 0.34(2) 0.226(19) 0.009(17) -0.079(14) -0.071(17)
C18 0.239(19) 0.49(3) 0.31(2) 0.14(2) -0.080(18) 0.02(2)
C19 0.212(17) 0.44(3) 0.33(2) -0.10(2) -0.094(16) -0.015(19)
C20 0.175(15) 0.42(2) 0.188(16) -0.033(16) 0.038(12) 0.002(15)
N21 0.311(12) 0.226(11) 0.180(10) -0.014(10) 0.077(9) -0.019(11)
C22 0.306(15) 0.293(15) 0.228(15) -0.032(14) -0.008(13) 0.015(14)
C23 0.338(16) 0.289(16) 0.214(14) 0.007(14) 0.037(13) -0.001(15)
C24 0.342(17) 0.304(17) 0.260(16) 0.002(16) 0.035(14) 0.021(16)
C25 0.370(19) 0.310(17) 0.213(16) 0.021(14) 0.039(15) 0.015(15)
C26 0.338(17) 0.276(17) 0.258(17) 0.006(16) -0.037(15) 0.005(16)
C27 0.346(16) 0.196(12) 0.263(15) -0.012(13) -0.004(13) 0.029(13)
N28 0.277(12) 0.231(12) 0.222(11) -0.080(11) -0.081(10) 0.037(10)
C29 0.275(14) 0.164(12) 0.285(15) -0.057(13) -0.136(13) 0.052(12)
C30 0.268(15) 0.275(15) 0.265(17) -0.122(13) -0.040(14) 0.112(12)
C31 0.347(16) 0.250(15) 0.303(16) -0.131(14) -0.065(14) 0.125(14)
C32 0.333(15) 0.254(15) 0.278(15) -0.092(14) -0.002(13) 0.121(14)
C33 0.45(2) 0.31(2) 0.36(2) -0.16(2) -0.04(2) 0.12(2)
C34 0.54(4) 0.42(3) 0.57(4) -0.26(3) 0.05(3) 0.12(3)
C35 0.63(4) 0.50(3) 0.33(3) -0.16(3) -0.01(3) 0.27(3)
C36 0.40(3) 0.49(3) 0.50(4) -0.16(3) -0.12(3) 0.20(3)
C37 0.35(2) 0.33(2) 0.226(19) -0.013(18) 0.067(18) 0.059(19)
C38 0.55(4) 0.40(3) 0.25(2) 0.07(2) 0.03(3) 0.11(3)
C39 0.54(3) 0.39(3) 0.33(2) 0.03(2) 0.10(3) 0.07(3)
C40 0.54(4) 0.48(3) 0.24(2) 0.10(2) 0.10(3) 0.09(3)
C42 0.173(11) 0.163(10) 0.158(11) -0.050(9) -0.056(10) 0.002(9)
C43 0.150(11) 0.169(10) 0.171(11) -0.047(9) -0.040(10) 0.023(9)
C44 0.170(11) 0.174(11) 0.178(12) -0.032(10) -0.020(11) 0.011(10)
C45 0.157(11) 0.253(13) 0.169(12) -0.063(11) -0.031(10) 0.050(10)
C46 0.179(13) 0.260(13) 0.193(13) -0.065(11) -0.042(12) 0.045(12)
C47 0.167(11) 0.150(10) 0.160(11) -0.053(9) -0.046(9) 0.020(9)
C49 0.227(13) 0.126(9) 0.172(11) -0.066(9) -0.047(10) 0.069(9)
C50 0.182(11) 0.181(11) 0.168(12) -0.056(10) -0.052(10) 0.080(9)
C51 0.188(12) 0.140(10) 0.150(11) -0.034(9) -0.037(10) 0.007(9)
C52 0.148(10) 0.154(10) 0.160(10) -0.046(9) -0.025(9) 0.028(8)
C53 0.146(10) 0.158(10) 0.137(10) -0.011(8) -0.033(9) 0.012(9)
C54 0.141(10) 0.170(11) 0.159(11) -0.047(9) 0.000(9) -0.003(9)
C55 0.158(11) 0.155(10) 0.149(10) -0.048(8) 0.035(9) 0.010(9)
C57 0.205(12) 0.130(10) 0.160(11) -0.056(8) -0.045(10) 0.025(9)
C58 0.187(12) 0.170(11) 0.161(12) -0.032(9) -0.031(11) -0.005(11)
C59 0.133(10) 0.169(12) 0.153(11) -0.021(10) -0.016(9) -0.016(9)
C60 0.130(11) 0.224(13) 0.174(12) -0.036(11) -0.045(9) 0.002(10)
C61 0.150(11) 0.176(11) 0.161(12) -0.031(10) 0.000(9) -0.047(10)
C63 0.104(9) 0.162(10) 0.163(11) 0.010(9) -0.024(8) 0.003(8)
C64 0.148(10) 0.154(10) 0.169(11) -0.014(9) -0.044(9) 0.014(9)

loop_
_atom_type_symbol
_atom_type_description
_atom_type_scat_dispersion_real
_atom_type_scat_dispersion_imag
_atom_type_scat_source
C C 0.0181 0.0091
;
International Tables for Crystallography
(Vol. C, Tables 4.2.6.8 and 6.1.1.4)
;
H H 0.0000 0.0000
;
International Tables for Crystallography
(Vol. C, Table 6.1.1.4)
;
F F 0.0727 0.0534
;
International Tables for Crystallography
(Vol. C, Tables 4.2.6.8 and 6.1.1.4)
;
N N 0.0311 0.0180
;
International Tables for Crystallography
(Vol. C, Tables 4.2.6.8 and 6.1.1.4)
;
P P 0.2955 0.4335
;
International Tables for Crystallography
(Vol. C, Tables 4.2.6.8 and 6.1.1.4)
;
Pd Pd 0.1215 3.9337
;
International Tables for Crystallography
(Vol. C, Tables 4.2.6.8 and 6.1.1.4)
;
Ru Ru 0.0552 3.2960
;
International Tables for Crystallography
(Vol. C, Tables 4.2.6.8 and 6.1.1.4)
;

loop_
_geom_angle_atom_site_label_1
_geom_angle_atom_site_label_2
_geom_angle_atom_site_label_3
_geom_angle
_geom_angle_site_symmetry_1
_geom_angle_site_symmetry_3
N56 Pd1 N56 91.4(5) 10_556 .
N56 Pd1 N62 90.6(3) 10_556 13_556
N56 Pd1 N62 177.1(5) . 13_556
N56 Pd1 N62 177.1(5) 10_556 6
N56 Pd1 N62 90.6(3) . 6
N62 Pd1 N62 87.2(5) 13_556 6
N8 Ru1 N41 97.2(5) . .
N8 Ru1 N48 89.0(4) . .
N41 Ru1 N48 78.3(6) . .
N8 Ru1 N1 79.6(6) . .
N41 Ru1 N1 174.3(6) . .
N48 Ru1 N1 96.8(5) . .
N8 Ru1 N28 97.5(5) . .
N41 Ru1 N28 96.2(5) . .
N48 Ru1 N28 172.0(5) . .
N1 Ru1 N28 89.0(4) . .
N8 Ru1 N21 173.0(5) . .
N41 Ru1 N21 84.5(5) . .
N48 Ru1 N21 98.0(5) . .
N1 Ru1 N21 99.2(6) . .
N28 Ru1 N21 75.5(6) . .
F71 P71 F75 177.9(12) . .
F71 P71 F74 91.4(10) . .
F75 P71 F74 90.6(9) . .
F71 P71 F73 89.0(9) . .
F75 P71 F73 89.0(10) . .
F74 P71 F73 179.6(11) . .
F71 P71 F72 90.5(7) . 10_556
F75 P71 F72 89.5(7) . 10_556
F74 P71 F72 89.7(8) . 10_556
F73 P71 F72 90.3(8) . 10_556
F71 P71 F72 90.5(7) . .
F75 P71 F72 89.5(7) . .
F74 P71 F72 89.7(8) . .
F73 P71 F72 90.3(8) . .
F72 P71 F72 178.8(13) 10_556 .
C6 N1 C2 117.8(15) . .
C6 N1 Ru1 119.7(15) . .
C2 N1 Ru1 122.4(14) . .
C46 N41 C42 112.1(14) . .
C46 N41 Ru1 127.9(13) . .
C42 N41 Ru1 120.0(12) . .
C49 N48 C47 111.0(13) . .
C49 N48 Ru1 130.4(10) . .
C47 N48 Ru1 118.6(10) . .
C55 N56 C57 115.4(13) . .
C55 N56 Pd1 122.8(11) . .
C57 N56 Pd1 121.7(11) . .
C61 N62 C63 115.2(13) . .
C61 N62 Pd1 124.7(12) . 5
C63 N62 Pd1 119.9(11) . 5
C3 C2 N1 119.4(17) . .
C3 C2 C7 140(2) . .
N1 C2 C7 100.7(16) . .
C2 C3 C4 129.4(18) . .
C2 C3 H3 115.3 . .
C4 C3 H3 115.3 . .
C3 C4 C5 106.8(14) . .
C3 C4 C17 122.9(16) . .
C5 C4 C17 130.2(15) . .
C6 C5 C4 126.0(16) . .
C6 C5 H5 117.0 . .
C4 C5 H5 117.0 . .
N1 C6 C5 120.3(17) . .
N1 C6 H6 119.9 . .
C5 C6 H6 119.9 . .
N8 C7 C12 120.0 . .
N8 C7 C2 123.2(11) . .
C12 C7 C2 116.8(11) . .
C7 N8 C9 120.0 . .
C7 N8 Ru1 113.3(7) . .
C9 N8 Ru1 126.2(7) . .
C10 C9 N8 120.0 . .
C10 C9 H9 120.0 . .
N8 C9 H9 120.0 . .
C9 C10 C11 120.0 . .
C9 C10 H10 120.0 . .
C11 C10 H10 120.0 . .
C12 C11 C10 120.0 . .
C12 C11 C13 122.4(5) . .
C10 C11 C13 116.5(5) . .
C11 C12 C7 120.0 . .
C11 C12 H12 120.0 . .
C7 C12 H12 120.0 . .
C14 C13 C15 115.0(13) . .
C14 C13 C11 117.8(11) . .
C15 C13 C11 108.8(12) . .
C14 C13 C16 106.4(14) . .
C15 C13 C16 104.9(12) . .
C11 C13 C16 102.3(11) . .
C13 C14 H14A 109.5 . .
C13 C14 H14B 109.5 . .
H14A C14 H14B 109.5 . .
C13 C14 H14C 109.5 . .
H14A C14 H14C 109.5 . .
H14B C14 H14C 109.5 . .
C13 C15 H15A 109.5 . .
C13 C15 H15B 109.5 . .
H15A C15 H15B 109.5 . .
C13 C15 H15C 109.5 . .
H15A C15 H15C 109.5 . .
H15B C15 H15C 109.5 . .
C13 C16 H16A 109.5 . .
C13 C16 H16B 109.5 . .
H16A C16 H16B 109.5 . .
C13 C16 H16C 109.5 . .
H16A C16 H16C 109.5 . .
H16B C16 H16C 109.5 . .
C20 C17 C4 114.6(13) . .
C20 C17 C19 111.7(12) . .
C4 C17 C19 105.2(12) . .
C20 C17 C18 104.6(13) . .
C4 C17 C18 110.2(12) . .
C19 C17 C18 110.5(13) . .
C17 C18 H18A 109.5 . .
C17 C18 H18B 109.5 . .
H18A C18 H18B 109.5 . .
C17 C18 H18C 109.5 . .
H18A C18 H18C 109.5 . .
H18B C18 H18C 109.5 . .
C17 C19 H19A 109.5 . .
C17 C19 H19B 109.5 . .
H19A C19 H19B 109.5 . .
C17 C19 H19C 109.5 . .
H19A C19 H19C 109.5 . .
H19B C19 H19C 109.5 . .
C17 C20 H20A 109.5 . .
C17 C20 H20B 109.5 . .
H20A C20 H20B 109.5 . .
C17 C20 H20C 109.5 . .
H20A C20 H20C 109.5 . .
H20B C20 H20C 109.5 . .
C22 N21 C26 120.0 . .
C22 N21 Ru1 118.2(10) . .
C26 N21 Ru1 121.6(10) . .
N21 C22 C23 120.0 . .
N21 C22 C27 112.8(13) . .
C23 C22 C27 126.9(13) . .
C24 C23 C22 120.0 . .
C24 C23 H23 120.0 . .
C22 C23 H23 120.0 . .
C23 C24 C25 120.0 . .
C23 C24 C37 116.7(14) . .
C25 C24 C37 123.3(14) . .
C26 C25 C24 120.0 . .
C26 C25 H25 120.0 . .
C24 C25 H25 120.0 . .
C25 C26 N21 120.0 . .
C25 C26 H26 120.0 . .
N21 C26 H26 120.0 . .
N28 C27 C32 120.0 . .
N28 C27 C22 113.2(13) . .
C32 C27 C22 126.6(13) . .
C27 N28 C29 120.0 . .
C27 N28 Ru1 120.4(10) . .
C29 N28 Ru1 119.5(10) . .
C30 C29 N28 120.0 . .
C30 C29 H29 120.0 . .
N28 C29 H29 120.0 . .
C29 C30 C31 120.0 . .
C29 C30 H30 120.0 . .
C31 C30 H30 120.0 . .
C32 C31 C30 120.0 . .
C32 C31 C33 116.6(13) . .
C30 C31 C33 122.7(13) . .
C31 C32 C27 120.0 . .
C31 C32 H32 120.0 . .
C27 C32 H32 120.0 . .
C35 C33 C31 105.9(14) . .
C35 C33 C36 109.7(15) . .
C31 C33 C36 113.3(14) . .
C35 C33 C34 111.0(15) . .
C31 C33 C34 107.9(14) . .
C36 C33 C34 108.9(14) . .
C33 C34 H34A 109.5 . .
C33 C34 H34B 109.5 . .
H34A C34 H34B 109.5 . .
C33 C34 H34C 109.5 . .
H34A C34 H34C 109.5 . .
H34B C34 H34C 109.5 . .
C33 C35 H35A 109.5 . .
C33 C35 H35B 109.5 . .
H35A C35 H35B 109.5 . .
C33 C35 H35C 109.5 . .
H35A C35 H35C 109.5 . .
H35B C35 H35C 109.5 . .
C33 C36 H36A 109.5 . .
C33 C36 H36B 109.5 . .
H36A C36 H36B 109.5 . .
C33 C36 H36C 109.5 . .
H36A C36 H36C 109.5 . .
H36B C36 H36C 109.5 . .
C40 C37 C38 112.8(14) . .
C40 C37 C39 107.8(14) . .
C38 C37 C39 106.9(14) . .
C40 C37 C24 108.7(14) . .
C38 C37 C24 110.4(14) . .
C39 C37 C24 110.1(13) . .
C37 C38 H38A 109.5 . .
C37 C38 H38B 109.5 . .
H38A C38 H38B 109.5 . .
C37 C38 H38C 109.5 . .
H38A C38 H38C 109.5 . .
H38B C38 H38C 109.5 . .
C37 C39 H39A 109.5 . .
C37 C39 H39B 109.5 . .
H39A C39 H39B 109.5 . .
C37 C39 H39C 109.5 . .
H39A C39 H39C 109.5 . .
H39B C39 H39C 109.5 . .
C37 C40 H40A 109.5 . .
C37 C40 H40B 109.5 . .
H40A C40 H40B 109.5 . .
C37 C40 H40C 109.5 . .
H40A C40 H40C 109.5 . .
H40B C40 H40C 109.5 . .
C43 C42 N41 126.1(16) . .
C43 C42 C47 123.3(16) . .
N41 C42 C47 110.0(14) . .
C42 C43 C44 118.0(16) . .
C42 C43 H43 121.0 . .
C44 C43 H43 121.0 . .
C45 C44 C43 118.2(16) . .
C45 C44 C59 120.5(17) . .
C43 C44 C59 121.0(17) . .
C46 C45 C44 116.7(16) . .
C46 C45 H45 121.7 . .
C44 C45 H45 121.7 . .
N41 C46 C45 127.9(16) . .
N41 C46 H46 116.1 . .
C45 C46 H46 116.1 . .
N48 C47 C52 127.2(14) . .
N48 C47 C42 113.1(14) . .
C52 C47 C42 119.7(15) . .
N48 C49 C50 130.3(15) . .
N48 C49 H49 114.8 . .
C50 C49 H49 114.8 . .
C49 C50 C51 114.0(14) . .
C49 C50 H50 123.0 . .
C51 C50 H50 123.0 . .
C52 C51 C50 123.9(16) . .
C52 C51 C53 119.2(15) . .
C50 C51 C53 116.9(15) . .
C51 C52 C47 113.4(16) . .
C51 C52 H52 123.3 . .
C47 C52 H52 123.3 . .
C54 C53 C58 113.7(16) . .
C54 C53 C51 120.6(15) . .
C58 C53 C51 125.5(16) . .
C53 C54 C55 119.2(15) . .
C53 C54 H54 120.4 . .
C55 C54 H54 120.4 . .
N56 C55 C54 127.1(14) . .
N56 C55 H55 116.5 . .
C54 C55 H55 116.5 . .
N56 C57 C58 122.5(15) . .
N56 C57 H57 118.8 . .
C58 C57 H57 118.8 . .
C53 C58 C57 121.9(16) . .
C53 C58 H58 119.0 . .
C57 C58 H58 119.0 . .
C60 C59 C64 117.0(16) . .
C60 C59 C44 126.0(17) . .
C64 C59 C44 116.8(17) . .
C61 C60 C59 121.9(19) . .
C61 C60 H60 119.1 . .
C59 C60 H60 119.1 . .
C60 C61 N62 123.0(18) . .
C60 C61 H61 118.5 . .
N62 C61 H61 118.5 . .
C64 C63 N62 121.8(15) . .
C64 C63 H63 119.1 . .
N62 C63 H63 119.1 . .
C63 C64 C59 120.5(16) . .
C63 C64 H64 119.7 . .
C59 C64 H64 119.7 . .

loop_
_geom_bond_atom_site_label_1
_geom_bond_atom_site_label_2
_geom_bond_distance
_geom_bond_site_symmetry_2
Pd1 N56 1.983(9) 10_556
Pd1 N56 1.983(9) .
Pd1 N62 2.034(10) 13_556
Pd1 N62 2.034(10) 6
Ru1 N8 1.977(9) .
Ru1 N41 1.992(11) .
Ru1 N48 1.995(10) .
Ru1 N1 2.072(11) .
Ru1 N28 2.126(8) .
Ru1 N21 2.198(9) .
P71 F71 1.516(13) .
P71 F75 1.517(15) .
P71 F74 1.546(13) .
P71 F73 1.614(15) .
P71 F72 1.666(13) 10_556
P71 F72 1.666(13) .
N1 C6 1.282(15) .
N1 C2 1.420(18) .
N41 C46 1.343(15) .
N41 C42 1.390(15) .
N48 C49 1.296(13) .
N48 C47 1.376(14) .
N56 C55 1.261(12) .
N56 C57 1.311(13) .
N62 C61 1.348(13) .
N62 C63 1.396(13) .
C2 C3 1.268(17) .
C2 C7 1.555(18) .
C3 C4 1.372(18) .
C3 H3 0.9500 .
C4 C5 1.440(17) .
C4 C17 1.525(14) .
C5 C6 1.348(17) .
C5 H5 0.9500 .
C6 H6 0.9500 .
C7 N8 1.3900 .
C7 C12 1.3900 .
N8 C9 1.3900 .
C9 C10 1.3900 .
C9 H9 0.9500 .
C10 C11 1.3900 .
C10 H10 0.9500 .
C11 C12 1.3900 .
C11 C13 1.552(8) .
C12 H12 0.9500 .
C13 C14 1.418(14) .
C13 C15 1.518(16) .
C13 C16 1.614(17) .
C14 H14A 0.9800 .
C14 H14B 0.9800 .
C14 H14C 0.9800 .
C15 H15A 0.9800 .
C15 H15B 0.9800 .
C15 H15C 0.9800 .
C16 H16A 0.9800 .
C16 H16B 0.9800 .
C16 H16C 0.9800 .
C17 C20 1.485(14) .
C17 C19 1.531(14) .
C17 C18 1.548(15) .
C18 H18A 0.9800 .
C18 H18B 0.9800 .
C18 H18C 0.9800 .
C19 H19A 0.9800 .
C19 H19B 0.9800 .
C19 H19C 0.9800 .
C20 H20A 0.9800 .
C20 H20B 0.9800 .
C20 H20C 0.9800 .
N21 C22 1.3900 .
N21 C26 1.3900 .
C22 C23 1.3900 .
C22 C27 1.563(13) .
C23 C24 1.3900 .
C23 H23 0.9500 .
C24 C25 1.3900 .
C24 C37 1.532(16) .
C25 C26 1.3900 .
C25 H25 0.9500 .
C26 H26 0.9500 .
C27 N28 1.3900 .
C27 C32 1.3900 .
N28 C29 1.3900 .
C29 C30 1.3900 .
C29 H29 0.9500 .
C30 C31 1.3900 .
C30 H30 0.9500 .
C31 C32 1.3900 .
C31 C33 1.499(15) .
C32 H32 0.9500 .
C33 C35 1.496(17) .
C33 C36 1.531(16) .
C33 C34 1.558(17) .
C34 H34A 0.9800 .
C34 H34B 0.9800 .
C34 H34C 0.9800 .
C35 H35A 0.9800 .
C35 H35B 0.9800 .
C35 H35C 0.9800 .
C36 H36A 0.9800 .
C36 H36B 0.9800 .
C36 H36C 0.9800 .
C37 C40 1.505(16) .
C37 C38 1.515(16) .
C37 C39 1.515(16) .
C38 H38A 0.9800 .
C38 H38B 0.9800 .
C38 H38C 0.9800 .
C39 H39A 0.9800 .
C39 H39B 0.9800 .
C39 H39C 0.9800 .
C40 H40A 0.9800 .
C40 H40B 0.9800 .
C40 H40C 0.9800 .
C42 C43 1.345(15) .
C42 C47 1.503(17) .
C43 C44 1.422(16) .
C43 H43 0.9500 .
C44 C45 1.401(16) .
C44 C59 1.507(19) .
C45 C46 1.387(17) .
C45 H45 0.9500 .
C46 H46 0.9500 .
C47 C52 1.394(15) .
C49 C50 1.317(14) .
C49 H49 0.9500 .
C50 C51 1.415(16) .
C50 H50 0.9500 .
C51 C52 1.312(15) .
C51 C53 1.565(18) .
C52 H52 0.9500 .
C53 C54 1.371(15) .
C53 C58 1.372(16) .
C54 C55 1.372(14) .
C54 H54 0.9500 .
C55 H55 0.9500 .
C57 C58 1.379(16) .
C57 H57 0.9500 .
C58 H58 0.9500 .
C59 C60 1.339(17) .
C59 C64 1.386(16) .
C60 C61 1.271(15) .
C60 H60 0.9500 .
C61 H61 0.9500 .
C63 C64 1.270(14) .
C63 H63 0.9500 .
C64 H64 0.9500 .

loop_
_geom_torsion_atom_site_label_1
_geom_torsion_atom_site_label_2
_geom_torsion_atom_site_label_3
_geom_torsion_atom_site_label_4
_geom_torsion
_geom_torsion_site_symmetry_1
C6 N1 C2 C3 1(2) .
Ru1 N1 C2 C3 -178.1(11) .
C6 N1 C2 C7 178.6(12) .
Ru1 N1 C2 C7 -0.2(14) .
N1 C2 C3 C4 3(3) .
C7 C2 C3 C4 -173.4(15) .
C2 C3 C4 C5 -7(2) .
C2 C3 C4 C17 170.4(16) .
C3 C4 C5 C6 7(2) .
C17 C4 C5 C6 -170.0(15) .
C2 N1 C6 C5 0(2) .
Ru1 N1 C6 C5 178.6(11) .
C4 C5 C6 N1 -4(3) .
C3 C2 C7 N8 170.6(18) .
N1 C2 C7 N8 -6.6(14) .
C3 C2 C7 C12 -7(2) .
N1 C2 C7 C12 175.7(8) .
C12 C7 N8 C9 0.0 .
C2 C7 N8 C9 -177.7(11) .
C12 C7 N8 Ru1 -171.9(6) .
C2 C7 N8 Ru1 10.4(11) .
C7 N8 C9 C10 0.0 .
Ru1 N8 C9 C10 170.7(7) .
N8 C9 C10 C11 0.0 .
C9 C10 C11 C12 0.0 .
C9 C10 C11 C13 -168.3(11) .
C10 C11 C12 C7 0.0 .
C13 C11 C12 C7 167.6(12) .
N8 C7 C12 C11 0.0 .
C2 C7 C12 C11 177.9(10) .
C12 C11 C13 C14 -17(2) .
C10 C11 C13 C14 150.8(14) .
C12 C11 C13 C15 116.0(14) .
C10 C11 C13 C15 -76.0(15) .
C12 C11 C13 C16 -133.3(12) .
C10 C11 C13 C16 34.7(15) .
C3 C4 C17 C20 -54.6(19) .
C5 C4 C17 C20 121.7(17) .
C3 C4 C17 C19 68.6(18) .
C5 C4 C17 C19 -115.2(17) .
C3 C4 C17 C18 -172.2(15) .
C5 C4 C17 C18 4(2) .
C26 N21 C22 C23 0.0 .
Ru1 N21 C22 C23 -174.6(8) .
C26 N21 C22 C27 174.1(11) .
Ru1 N21 C22 C27 -0.5(10) .
N21 C22 C23 C24 0.0 .
C27 C22 C23 C24 -173.2(13) .
C22 C23 C24 C25 0.0 .
C22 C23 C24 C37 -177.1(12) .
C23 C24 C25 C26 0.0 .
C37 C24 C25 C26 176.9(13) .
C24 C25 C26 N21 0.0 .
C22 N21 C26 C25 0.0 .
Ru1 N21 C26 C25 174.4(8) .
N21 C22 C27 N28 1.4(11) .
C23 C22 C27 N28 175.0(7) .
N21 C22 C27 C32 175.7(6) .
C23 C22 C27 C32 -10.7(14) .
C32 C27 N28 C29 0.0 .
C22 C27 N28 C29 174.7(11) .
C32 C27 N28 Ru1 -176.5(7) .
C22 C27 N28 Ru1 -1.8(10) .
C27 N28 C29 C30 0.0 .
Ru1 N28 C29 C30 176.5(7) .
N28 C29 C30 C31 0.0 .
C29 C30 C31 C32 0.0 .
C29 C30 C31 C33 -170.1(12) .
C30 C31 C32 C27 0.0 .
C33 C31 C32 C27 170.7(11) .
N28 C27 C32 C31 0.0 .
C22 C27 C32 C31 -173.9(12) .
C32 C31 C33 C35 51.0(18) .
C30 C31 C33 C35 -138.6(15) .
C32 C31 C33 C36 -69.4(18) .
C30 C31 C33 C36 101.1(17) .
C32 C31 C33 C34 170.0(14) .
C30 C31 C33 C34 -20(2) .
C23 C24 C37 C40 75.2(16) .
C25 C24 C37 C40 -101.8(15) .
C23 C24 C37 C38 -49.0(16) .
C25 C24 C37 C38 134.0(13) .
C23 C24 C37 C39 -166.9(13) .
C25 C24 C37 C39 16.1(18) .
C46 N41 C42 C43 9(2) .
Ru1 N41 C42 C43 -172.0(12) .
C46 N41 C42 C47 179.5(13) .
Ru1 N41 C42 C47 -1.2(17) .
N41 C42 C43 C44 -13(2) .
C47 C42 C43 C44 177.6(13) .
C42 C43 C44 C45 10(2) .
C42 C43 C44 C59 -176.4(13) .
C43 C44 C45 C46 -5(2) .
C59 C44 C45 C46 -178.4(14) .
C42 N41 C46 C45 -3(3) .
Ru1 N41 C46 C45 178.0(13) .
C44 C45 C46 N41 2(3) .
C49 N48 C47 C52 -3(2) .
Ru1 N48 C47 C52 176.2(11) .
C49 N48 C47 C42 177.9(13) .
Ru1 N48 C47 C42 -2.6(16) .
C43 C42 C47 N48 173.5(13) .
N41 C42 C47 N48 2.4(18) .
C43 C42 C47 C52 -5(2) .
N41 C42 C47 C52 -176.5(13) .
C47 N48 C49 C50 4(2) .
Ru1 N48 C49 C50 -174.9(13) .
N48 C49 C50 C51 -5(3) .
C49 C50 C51 C52 5(2) .
C49 C50 C51 C53 -174.6(13) .
C50 C51 C52 C47 -4(2) .
C53 C51 C52 C47 175.5(12) .
N48 C47 C52 C51 3(2) .
C42 C47 C52 C51 -178.1(14) .
C52 C51 C53 C54 -25(2) .
C50 C51 C53 C54 154.1(14) .
C52 C51 C53 C58 148.8(16) .
C50 C51 C53 C58 -32(2) .
C58 C53 C54 C55 4(2) .
C51 C53 C54 C55 179.1(12) .
C57 N56 C55 C54 4(2) .
Pd1 N56 C55 C54 -174.0(10) .
C53 C54 C55 N56 -6(2) .
C55 N56 C57 C58 -1(2) .
Pd1 N56 C57 C58 177.4(10) .
C54 C53 C58 C57 -2(2) .
C51 C53 C58 C57 -176.0(13) .
N56 C57 C58 C53 0(2) .
C45 C44 C59 C60 26(2) .
C43 C44 C59 C60 -147.6(16) .
C45 C44 C59 C64 -149.3(15) .
C43 C44 C59 C64 37(2) .
C64 C59 C60 C61 -7(2) .
C44 C59 C60 C61 178.2(14) .
C59 C60 C61 N62 5(2) .
C63 N62 C61 C60 1.8(19) .
Pd1 N62 C61 C60 176.6(11) 5
C61 N62 C63 C64 -7.0(18) .
Pd1 N62 C63 C64 178.0(10) 5
N62 C63 C64 C59 5(2) .
C60 C59 C64 C63 2(2) .
C44 C59 C64 C63 177.1(13) .
